data_4315955
loop_
_publ_author_name
'Amanda C. Bowman'
'Carsten Milsmann'
'Eckhard Bill'
'Emil Lobkovsky'
'Thomas Weyherm\"uller'
'Karl Wieghardt'
'Paul J. Chirik'

_publ_section_title
;
 Reduced N-Alkyl Substituted Bis(imino)pyridine Cobalt Complexes:
 Molecular and Electronic Structures for Compounds Varying by Three
 Oxidation States
;
_journal_name_full 'Inorganic Chemistry'
_journal_page_first 6110
_journal_page_last 6123
_journal_paper_doi 10.1021/ic100717w
_journal_volume 49
_journal_year 2010
_chemical_formula_moiety 'C15 H23 Cl Co N3'
_chemical_formula_sum 'C15 H23 Cl Co N3'
_chemical_formula_weight 339.74
_chemical_name_systematic
; 
 ? 
;
_space_group_IT_number 19
_symmetry_cell_setting orthorhombic
_symmetry_space_group_name_Hall 'P 2ac 2ab'
_symmetry_space_group_name_H-M 'P 21 21 21'
_atom_sites_solution_hydrogens geom
_atom_sites_solution_primary direct
_atom_sites_solution_secondary difmap
_audit_creation_method SHELXL-97
_cell_angle_alpha 90.00
_cell_angle_beta 90.00
_cell_angle_gamma 90.00
_cell_formula_units_Z 4
_cell_length_a 7.7384(3)
_cell_length_b 11.3479(5)
_cell_length_c 18.1263(9)
_cell_measurement_reflns_used 2343
_cell_measurement_temperature 173(2)
_cell_measurement_theta_max 23.81
_cell_measurement_theta_min 2.88
_cell_volume 1591.75(12)
_computing_cell_refinement 'Bruker SAINT+'
_computing_data_collection 'Bruker APEX2'
_computing_data_reduction 'Bruker SAINT+'
_computing_molecular_graphics 'Bruker SHELXTL'
_computing_publication_material 'Bruker SHELXTL'
_computing_structure_refinement 'SHELXL-97 (Sheldrick, 1997)'
_computing_structure_solution 'SHELXS-97 (Sheldrick, 1990)'
_diffrn_ambient_temperature 173(2)
_diffrn_measured_fraction_theta_full 0.996
_diffrn_measured_fraction_theta_max 0.996
_diffrn_measurement_device_type 'Bruker X8 APEX II diffractometer'
_diffrn_measurement_method 'phi and omega scans'
_diffrn_radiation_monochromator graphite
_diffrn_radiation_source 'fine-focus sealed tube'
_diffrn_radiation_type MoK\a
_diffrn_radiation_wavelength 0.71073
_diffrn_reflns_av_R_equivalents 0.0460
_diffrn_reflns_av_sigmaI/netI 0.0805
_diffrn_reflns_limit_h_max 10
_diffrn_reflns_limit_h_min -9
_diffrn_reflns_limit_k_max 15
_diffrn_reflns_limit_k_min -15
_diffrn_reflns_limit_l_max 20
_diffrn_reflns_limit_l_min -25
_diffrn_reflns_number 11259
_diffrn_reflns_theta_full 30.02
_diffrn_reflns_theta_max 30.02
_diffrn_reflns_theta_min 2.12
_exptl_absorpt_coefficient_mu 1.240
_exptl_absorpt_correction_T_max 0.9697
_exptl_absorpt_correction_T_min 0.6369
_exptl_absorpt_correction_type multi-scan
_exptl_absorpt_process_details SADABS
_exptl_crystal_colour black
_exptl_crystal_density_diffrn 1.418
_exptl_crystal_density_method 'not measured'
_exptl_crystal_description plate
_exptl_crystal_F_000 712
_exptl_crystal_size_max 0.40
_exptl_crystal_size_mid 0.30
_exptl_crystal_size_min 0.03
_refine_diff_density_max 0.318
_refine_diff_density_min -0.379
_refine_diff_density_rms 0.072
_refine_ls_abs_structure_details 'Flack H D (1983), Acta Cryst. A39, 876-881'
_refine_ls_abs_structure_Flack 0.012(15)
_refine_ls_extinction_method none
_refine_ls_goodness_of_fit_ref 0.945
_refine_ls_hydrogen_treatment mixed
_refine_ls_matrix_type full
_refine_ls_number_parameters 207
_refine_ls_number_reflns 4615
_refine_ls_number_restraints 0
_refine_ls_restrained_S_all 0.945
_refine_ls_R_factor_all 0.0623
_refine_ls_R_factor_gt 0.0422
_refine_ls_shift/su_max 0.024
_refine_ls_shift/su_mean 0.001
_refine_ls_structure_factor_coef Fsqd
_refine_ls_weighting_details 'calc w=1/[\s^2^(Fo^2^)+(0.0198P)^2^+0.0000P] where P=(Fo^2^+2Fc^2^)/3'
_refine_ls_weighting_scheme calc
_refine_ls_wR_factor_gt 0.0630
_refine_ls_wR_factor_ref 0.0686
_reflns_number_gt 3587
_reflns_number_total 4615
_reflns_threshold_expression >2sigma(I)
_cod_data_source_file ic100717w_si_001_1.cif
_cod_data_source_block iPrAPDICoCl
_cod_depositor_comments
;
The following automatic conversions were performed:

'_symmetry_cell_setting' value 'Orthorhombic' changed to
'orthorhombic' according to the built-in table from CIF Core
dictionary named 'cif_core.dic' version 2.4.1 from 2010-06-29.

Automatic conversion script
Id: cif_fix_values 1646 2011-03-28 12:23:43Z adriana 
;
_cod_database_code 4315955

loop_
_symmetry_equiv_pos_as_xyz
'x, y, z'
'-x+1/2, -y, z+1/2'
'-x, y+1/2, -z+1/2'
'x+1/2, -y+1/2, -z'

loop_
_atom_site_label
_atom_site_type_symbol
_atom_site_fract_x
_atom_site_fract_y
_atom_site_fract_z
_atom_site_U_iso_or_equiv
_atom_site_adp_type
_atom_site_occupancy
_atom_site_symmetry_multiplicity
_atom_site_calc_flag
_atom_site_refinement_flags
_atom_site_disorder_assembly
_atom_site_disorder_group
Co1 Co 0.31264(3) 0.02424(2) 0.087863(15) 0.01885(6) Uani 1 1 d . . .
Cl1 Cl 0.14833(6) 0.12037(5) 0.16812(3) 0.02916(14) Uani 1 1 d . . .
N1 N 0.52613(19) 0.11115(14) 0.09835(10) 0.0222(4) Uani 1 1 d . . .
N2 N 0.39357(18) 0.00397(13) -0.00360(9) 0.0189(4) Uani 1 1 d . . .
N3 N 0.15002(19) -0.09220(14) 0.05486(9) 0.0203(4) Uani 1 1 d . . .
C1 C 0.7756(3) 0.1948(2) 0.02717(13) 0.0376(7) Uani 1 1 d . . .
H1A H 0.7712 0.2648 0.0587 0.056 Uiso 1 1 calc R . .
H1B H 0.7879 0.2190 -0.0245 0.056 Uiso 1 1 calc R . .
H1C H 0.8745 0.1459 0.0414 0.056 Uiso 1 1 calc R . .
C2 C 0.6127(3) 0.12564(19) 0.03616(12) 0.0237(5) Uani 1 1 d . . .
C3 C 0.5356(2) 0.06701(18) -0.02578(12) 0.0225(5) Uani 1 1 d . . .
C4 C 0.5822(3) 0.06705(19) -0.09920(13) 0.0305(6) Uani 1 1 d . . .
H4 H 0.672(3) 0.1069(17) -0.1136(11) 0.032(6) Uiso 1 1 d . . .
C5 C 0.4844(3) 0.0062(2) -0.15037(12) 0.0319(6) Uani 1 1 d . . .
H5 H 0.508(2) 0.0058(17) -0.2022(11) 0.026(6) Uiso 1 1 d . . .
C6 C 0.3373(3) -0.05345(19) -0.12762(12) 0.0291(5) Uani 1 1 d . . .
H6 H 0.272(2) -0.0895(18) -0.1607(11) 0.032(6) Uiso 1 1 d . . .
C7 C 0.2923(2) -0.05373(17) -0.05401(11) 0.0223(5) Uani 1 1 d . . .
C8 C 0.1519(3) -0.11144(18) -0.01664(11) 0.0233(5) Uani 1 1 d . . .
C9 C 0.0252(3) -0.1881(2) -0.05752(14) 0.0352(6) Uani 1 1 d . . .
H9A H 0.0437 -0.2707 -0.0439 0.053 Uiso 1 1 calc R . .
H9B H 0.0423 -0.1787 -0.1108 0.053 Uiso 1 1 calc R . .
H9C H -0.0929 -0.1649 -0.0445 0.053 Uiso 1 1 calc R . .
C10 C 0.6011(3) 0.1581(2) 0.16736(13) 0.0281(6) Uani 1 1 d . . .
H10 H 0.730(2) 0.1633(16) 0.1617(11) 0.023(6) Uiso 1 1 d . . .
C11 C 0.5675(3) 0.0739(2) 0.22989(12) 0.0310(6) Uani 1 1 d . . .
H11A H 0.4434 0.0716 0.2405 0.046 Uiso 1 1 calc R . .
H11B H 0.6302 0.1003 0.2739 0.046 Uiso 1 1 calc R . .
H11C H 0.6072 -0.0051 0.2160 0.046 Uiso 1 1 calc R . .
C12 C 0.5301(3) 0.2816(2) 0.18219(15) 0.0425(7) Uani 1 1 d . . .
H12A H 0.5517 0.3320 0.1392 0.064 Uiso 1 1 calc R . .
H12B H 0.5876 0.3151 0.2255 0.064 Uiso 1 1 calc R . .
H12C H 0.4055 0.2770 0.1913 0.064 Uiso 1 1 calc R . .
C13 C 0.0323(3) -0.16272(19) 0.10168(13) 0.0273(6) Uani 1 1 d . . .
H13 H 0.016(2) -0.2359(15) 0.0753(10) 0.009(5) Uiso 1 1 d . . .
C14 C -0.1378(3) -0.1008(2) 0.11492(14) 0.0399(7) Uani 1 1 d . . .
H14A H -0.1164 -0.0240 0.1379 0.060 Uiso 1 1 calc R . .
H14B H -0.2099 -0.1488 0.1477 0.060 Uiso 1 1 calc R . .
H14C H -0.1976 -0.0894 0.0678 0.060 Uiso 1 1 calc R . .
C15 C 0.1248(3) -0.1920(2) 0.17348(12) 0.0307(6) Uani 1 1 d . . .
H15A H 0.2303 -0.2366 0.1627 0.046 Uiso 1 1 calc R . .
H15B H 0.0486 -0.2394 0.2049 0.046 Uiso 1 1 calc R . .
H15C H 0.1550 -0.1188 0.1991 0.046 Uiso 1 1 calc R . .

loop_
_atom_site_aniso_label
_atom_site_aniso_U_11
_atom_site_aniso_U_22
_atom_site_aniso_U_33
_atom_site_aniso_U_23
_atom_site_aniso_U_13
_atom_site_aniso_U_12
Co1 0.01779(11) 0.01903(12) 0.01974(13) -0.00015(12) -0.00065(11) -0.00145(12)
Cl1 0.0283(3) 0.0297(3) 0.0295(3) -0.0057(2) 0.0031(2) 0.0025(2)
N1 0.0235(8) 0.0188(8) 0.0244(10) 0.0031(8) -0.0042(7) -0.0029(7)
N2 0.0192(7) 0.0184(10) 0.0192(9) 0.0030(7) -0.0012(6) -0.0005(7)
N3 0.0178(8) 0.0189(9) 0.0242(10) 0.0030(7) -0.0021(7) 0.0006(7)
C1 0.0279(12) 0.0403(14) 0.0445(16) 0.0146(12) -0.0045(10) -0.0127(11)
C2 0.0226(10) 0.0204(11) 0.0282(13) 0.0061(9) -0.0045(9) -0.0022(9)
C3 0.0193(10) 0.0214(11) 0.0270(13) 0.0089(9) 0.0003(9) 0.0017(9)
C4 0.0274(11) 0.0339(12) 0.0301(14) 0.0108(11) 0.0067(10) 0.0030(10)
C5 0.0417(12) 0.0355(14) 0.0183(11) 0.0031(10) 0.0023(9) 0.0094(11)
C6 0.0358(12) 0.0287(12) 0.0228(12) -0.0004(9) -0.0042(9) 0.0051(10)
C7 0.0211(10) 0.0232(11) 0.0227(11) -0.0007(8) -0.0034(9) 0.0030(9)
C8 0.0244(11) 0.0185(10) 0.0272(12) 0.0003(9) -0.0047(9) -0.0003(9)
C9 0.0335(12) 0.0374(14) 0.0347(15) -0.0049(11) -0.0068(11) -0.0062(12)
C10 0.0234(10) 0.0271(12) 0.0339(14) -0.0035(10) -0.0105(10) -0.0013(10)
C11 0.0310(11) 0.0368(13) 0.0251(13) -0.0023(11) -0.0071(10) 0.0015(11)
C12 0.0467(14) 0.0272(13) 0.0537(18) -0.0129(12) -0.0190(13) 0.0021(12)
C13 0.0245(11) 0.0235(11) 0.0338(15) -0.0007(10) 0.0021(9) -0.0049(9)
C14 0.0223(11) 0.0388(14) 0.0586(18) 0.0010(12) 0.0043(10) 0.0002(11)
C15 0.0345(12) 0.0291(12) 0.0285(14) 0.0045(11) 0.0034(10) 0.0019(10)

loop_
_atom_type_symbol
_atom_type_description
_atom_type_scat_dispersion_real
_atom_type_scat_dispersion_imag
_atom_type_scat_source
C C 0.0033 0.0016 'International Tables Vol C Tables 4.2.6.8 and 6.1.1.4'
H H 0.0000 0.0000 'International Tables Vol C Tables 4.2.6.8 and 6.1.1.4'
N N 0.0061 0.0033 'International Tables Vol C Tables 4.2.6.8 and 6.1.1.4'
Cl Cl 0.1484 0.1585 'International Tables Vol C Tables 4.2.6.8 and 6.1.1.4'
Co Co 0.3494 0.9721 'International Tables Vol C Tables 4.2.6.8 and 6.1.1.4'

loop_
_geom_angle_atom_site_label_1
_geom_angle_atom_site_label_2
_geom_angle_atom_site_label_3
_geom_angle
_geom_angle_site_symmetry_1
_geom_angle_site_symmetry_3
_geom_angle_publ_flag
N2 Co1 N3 81.49(7) . . ?
N2 Co1 N1 81.80(7) . . ?
N3 Co1 N1 160.32(7) . . ?
N2 Co1 Cl1 150.73(5) . . ?
N3 Co1 Cl1 99.61(5) . . ?
N1 Co1 Cl1 100.05(5) . . ?
C2 N1 C10 118.56(17) . . ?
C2 N1 Co1 114.38(14) . . ?
C10 N1 Co1 127.04(14) . . ?
C7 N2 C3 120.80(17) . . ?
C7 N2 Co1 118.66(13) . . ?
C3 N2 Co1 119.05(13) . . ?
C8 N3 C13 118.84(16) . . ?
C8 N3 Co1 114.47(13) . . ?
C13 N3 Co1 126.64(14) . . ?
N1 C2 C3 113.51(18) . . ?
N1 C2 C1 125.9(2) . . ?
C3 C2 C1 120.60(19) . . ?
N2 C3 C4 119.53(19) . . ?
N2 C3 C2 110.21(18) . . ?
C4 C3 C2 130.26(19) . . ?
C3 C4 C5 120.3(2) . . ?
C4 C5 C6 119.6(2) . . ?
C7 C6 C5 119.7(2) . . ?
N2 C7 C6 119.96(18) . . ?
N2 C7 C8 109.61(18) . . ?
C6 C7 C8 130.37(19) . . ?
N3 C8 C7 113.40(17) . . ?
N3 C8 C9 125.03(18) . . ?
C7 C8 C9 121.56(19) . . ?
N1 C10 C11 109.92(17) . . ?
N1 C10 C12 109.77(17) . . ?
C11 C10 C12 112.8(2) . . ?
N3 C13 C14 112.07(17) . . ?
N3 C13 C15 108.59(16) . . ?
C14 C13 C15 112.04(19) . . ?

loop_
_geom_bond_atom_site_label_1
_geom_bond_atom_site_label_2
_geom_bond_distance
_geom_bond_site_symmetry_2
_geom_bond_publ_flag
Co1 N2 1.7870(16) . ?
Co1 N3 1.9203(16) . ?
Co1 N1 1.9334(15) . ?
Co1 Cl1 2.2188(6) . ?
N1 C2 1.321(3) . ?
N1 C10 1.478(3) . ?
N2 C7 1.371(2) . ?
N2 C3 1.371(2) . ?
N3 C8 1.314(3) . ?
N3 C13 1.480(3) . ?
C1 C2 1.494(3) . ?
C2 C3 1.435(3) . ?
C3 C4 1.379(3) . ?
C4 C5 1.382(3) . ?
C5 C6 1.387(3) . ?
C6 C7 1.379(3) . ?
C7 C8 1.438(3) . ?
C8 C9 1.506(3) . ?
C10 C11 1.505(3) . ?
C10 C12 1.530(3) . ?
C13 C14 1.512(3) . ?
C13 C15 1.522(3) . ?
